data_7115266
loop_
_publ_author_name
'Biswajit Bhattacharya'
'Animesh Layek'
'Md. Mehboob Alam'
'Dilip Kumar Maity'
'Swapan Chakrabarti'
'Partha Pratim Ray'
'Debajyoti Ghoshal'

_publ_section_title
;
 Cd(II) based metal-organic framework behaving as a Schottky barrier diode
;
_journal_name_full Chem.Commun.
_journal_page_first 7858
_journal_paper_doi 10.1039/C4CC00827H
_journal_volume 50
_journal_year 2014
_chemical_formula_sum 'C46 H34 Cd2 N12 O11'
_chemical_formula_weight 1155.65
_chemical_name_systematic
;
 ?
;
_space_group_IT_number 2
_symmetry_cell_setting triclinic
_symmetry_space_group_name_Hall '-P 1'
_symmetry_space_group_name_H-M 'P -1'
_atom_sites_solution_hydrogens geom
_atom_sites_solution_primary direct
_atom_sites_solution_secondary difmap
_audit_creation_method SHELXL-97
_cell_angle_alpha 85.265(2)
_cell_angle_beta 75.138(2)
_cell_angle_gamma 81.491(2)
_cell_formula_units_Z 2
_cell_length_a 10.2812(4)
_cell_length_b 13.6284(5)
_cell_length_c 16.8750(7)
_cell_measurement_reflns_used 250
_cell_measurement_temperature 298(2)
_cell_measurement_theta_max 27.5
_cell_measurement_theta_min 1.3
_cell_volume 2257.75(15)
_computing_cell_refinement 'SMART APEX II'
_computing_data_collection 'SMART APEX II (Bruker,2010)'
_computing_data_reduction 'SAINT (Bruker,2000)'
_computing_molecular_graphics 'Ortep-3v2 for windows (Farrugia, 1997)'
_computing_publication_material 'PLATON (Spek, 2008)'
_computing_structure_refinement 'SHELXL-97 (Sheldrick, 2008)'
_computing_structure_solution 'SHELXS-97 (Sheldrick, 2008)'
_diffrn_ambient_temperature 298(2)
_diffrn_measured_fraction_theta_full 0.991
_diffrn_measured_fraction_theta_max 0.991
_diffrn_measurement_device_type 'CCD area detector'
_diffrn_measurement_method 'phi and omega scans'
_diffrn_radiation_monochromator graphite
_diffrn_radiation_source 'fine-focus sealed tube'
_diffrn_radiation_type MoK\a
_diffrn_radiation_wavelength 0.71073
_diffrn_reflns_av_R_equivalents 0.0747
_diffrn_reflns_av_sigmaI/netI 0.1142
_diffrn_reflns_limit_h_max 13
_diffrn_reflns_limit_h_min -13
_diffrn_reflns_limit_k_max 16
_diffrn_reflns_limit_k_min -17
_diffrn_reflns_limit_l_max 21
_diffrn_reflns_limit_l_min -21
_diffrn_reflns_number 37096
_diffrn_reflns_theta_full 27.50
_diffrn_reflns_theta_max 27.50
_diffrn_reflns_theta_min 1.25
_exptl_absorpt_coefficient_mu 1.019
_exptl_absorpt_correction_T_max 0.9728
_exptl_absorpt_correction_T_min 0.8963
_exptl_absorpt_correction_type multi-scan
_exptl_absorpt_process_details
;
'XPREP' - A PROGRAM DATA PREPARATION & RECIPROCAL 
SPACE EXPLORATION,
Bruker Analytical X-ray Systems, 1997
;
_exptl_crystal_colour orange
_exptl_crystal_density_diffrn 1.700
_exptl_crystal_density_method 'not measured'
_exptl_crystal_description block
_exptl_crystal_F_000 1156
_exptl_crystal_size_max 0.08
_exptl_crystal_size_mid 0.04
_exptl_crystal_size_min 0.04
_refine_diff_density_max 0.831
_refine_diff_density_min -0.715
_refine_diff_density_rms 0.125
_refine_ls_extinction_method none
_refine_ls_goodness_of_fit_ref 0.986
_refine_ls_hydrogen_treatment noref
_refine_ls_matrix_type full
_refine_ls_number_parameters 643
_refine_ls_number_reflns 10293
_refine_ls_number_restraints 0
_refine_ls_restrained_S_all 0.986
_refine_ls_R_factor_all 0.1210
_refine_ls_R_factor_gt 0.0534
_refine_ls_shift/su_max 0.001
_refine_ls_shift/su_mean 0.000
_refine_ls_structure_factor_coef Fsqd
_refine_ls_weighting_details 'calc w=1/[\s^2^(Fo^2^)+(0.0386P)^2^+0.0000P] where P=(Fo^2^+2Fc^2^)/3'
_refine_ls_weighting_scheme calc
_refine_ls_wR_factor_gt 0.0882
_refine_ls_wR_factor_ref 0.1100
_reflns_number_gt 5765
_reflns_number_total 10293
_reflns_threshold_expression >2\s(I)
_cod_data_source_file c4cc00827h2.cif
_cod_data_source_block DG1
_cod_depositor_comments
;
The following automatic conversions were performed:
'__computing_data_collection' tag replaced with
'_computing_data_collection'.

Automatic conversion script
Id: cif_correct_tags 1440 2010-10-19 06:21:57Z saulius 
;
_cod_original_sg_symbol_H-M P-1
_cod_database_code 7115266

loop_
_symmetry_equiv_pos_as_xyz
'x, y, z'
'-x, -y, -z'

loop_
_atom_site_label
_atom_site_type_symbol
_atom_site_fract_x
_atom_site_fract_y
_atom_site_fract_z
_atom_site_U_iso_or_equiv
_atom_site_adp_type
_atom_site_occupancy
_atom_site_symmetry_multiplicity
_atom_site_calc_flag
_atom_site_refinement_flags
C1 C 0.6799(5) 0.3732(4) 0.1162(3) 0.0278(12) Uani 1 1 d .
C2 C 0.8260(5) 0.3676(4) 0.0674(3) 0.0289(12) Uani 1 1 d .
C3 C 0.9280(5) 0.3809(4) 0.1041(3) 0.0286(12) Uani 1 1 d .
H3 H 0.9066 0.3935 0.1596 0.034 Uiso 1 1 calc R
C4 C 1.0614(5) 0.3755(4) 0.0586(3) 0.0267(12) Uani 1 1 d .
C5 C 1.0923(5) 0.3558(4) -0.0248(3) 0.0350(14) Uani 1 1 d .
H5 H 1.1814 0.3534 -0.0562 0.042 Uiso 1 1 calc R
C6 C 0.9921(5) 0.3400(4) -0.0604(3) 0.0373(14) Uani 1 1 d .
C7 C 0.8579(5) 0.3474(4) -0.0146(3) 0.0368(14) Uani 1 1 d .
H7 H 0.7896 0.3388 -0.0394 0.044 Uiso 1 1 calc R
C8 C 1.1760(5) 0.3857(4) 0.0963(3) 0.0315(13) Uani 1 1 d .
C9 C 0.8171(5) 0.3631(4) 0.3972(3) 0.0355(14) Uani 1 1 d .
C10 C 0.9323(5) 0.3611(4) 0.4371(3) 0.0281(12) Uani 1 1 d .
C11 C 0.9051(5) 0.3543(4) 0.5216(3) 0.0352(14) Uani 1 1 d .
H11 H 0.8176 0.3468 0.5520 0.042 Uiso 1 1 calc R
C12 C 1.0041(5) 0.3582(4) 0.5615(3) 0.0363(14) Uani 1 1 d .
C13 C 1.1342(5) 0.3692(4) 0.5173(3) 0.0336(13) Uani 1 1 d .
H13 H 1.2013 0.3728 0.5445 0.040 Uiso 1 1 calc R
C14 C 1.1653(5) 0.3749(4) 0.4322(3) 0.0263(12) Uani 1 1 d .
C15 C 1.0647(4) 0.3704(4) 0.3919(3) 0.0270(12) Uani 1 1 d .
H15 H 1.0854 0.3735 0.3349 0.032 Uiso 1 1 calc R
C16 C 1.3091(5) 0.3821(4) 0.3852(3) 0.0286(12) Uani 1 1 d .
C17 C 0.4742(5) 0.5950(4) 0.1015(3) 0.0352(14) Uani 1 1 d .
H17 H 0.5323 0.5559 0.0610 0.042 Uiso 1 1 calc R
C18 C 0.4805(5) 0.6951(4) 0.0964(3) 0.0385(14) Uani 1 1 d .
H18 H 0.5402 0.7232 0.0524 0.046 Uiso 1 1 calc R
C19 C 0.3969(5) 0.7541(4) 0.1576(3) 0.0366(14) Uani 1 1 d .
C20 C 0.3064(5) 0.7089(4) 0.2198(3) 0.0435(15) Uani 1 1 d .
H20 H 0.2460 0.7461 0.2608 0.052 Uiso 1 1 calc R
C21 C 0.3072(5) 0.6088(4) 0.2201(3) 0.0401(14) Uani 1 1 d .
H21 H 0.2478 0.5787 0.2631 0.048 Uiso 1 1 calc R
C22 C 0.3722(5) 1.0078(4) 0.1995(4) 0.0394(14) Uani 1 1 d .
C23 C 0.4464(6) 1.0512(4) 0.1287(3) 0.0460(16) Uani 1 1 d .
H23 H 0.4924 1.0135 0.0840 0.055 Uiso 1 1 calc R
C24 C 0.4500(6) 1.1519(4) 0.1264(3) 0.0436(15) Uani 1 1 d .
H24 H 0.5018 1.1814 0.0795 0.052 Uiso 1 1 calc R
C25 C 0.3121(5) 1.1656(4) 0.2560(3) 0.0453(16) Uani 1 1 d .
H25 H 0.2662 1.2047 0.2998 0.054 Uiso 1 1 calc R
C26 C 0.3035(6) 1.0659(5) 0.2647(4) 0.0493(16) Uani 1 1 d .
H26 H 0.2531 1.0381 0.3128 0.059 Uiso 1 1 calc R
C27 C 0.6449(5) 0.6061(4) 0.2654(3) 0.0410(15) Uani 1 1 d .
H27 H 0.6932 0.5745 0.2179 0.049 Uiso 1 1 calc R
C28 C 0.6485(5) 0.7061(4) 0.2689(3) 0.0436(15) Uani 1 1 d .
H28 H 0.6994 0.7408 0.2249 0.052 Uiso 1 1 calc R
C29 C 0.5759(6) 0.7541(4) 0.3383(3) 0.0398(15) Uani 1 1 d .
C30 C 0.5023(6) 0.7004(4) 0.4019(3) 0.0467(16) Uani 1 1 d .
H30 H 0.4513 0.7309 0.4494 0.056 Uiso 1 1 calc R
C31 C 0.5055(5) 0.5999(4) 0.3937(3) 0.0393(14) Uani 1 1 d .
H31 H 0.4560 0.5636 0.4372 0.047 Uiso 1 1 calc R
C32 C 0.6844(5) 0.1632(4) 0.2506(4) 0.0439(15) Uani 1 1 d .
H32 H 0.7351 0.1995 0.2076 0.053 Uiso 1 1 calc R
C33 C 0.6861(6) 0.0639(5) 0.2419(4) 0.0479(16) Uani 1 1 d .
H33 H 0.7330 0.0349 0.1929 0.057 Uiso 1 1 calc R
C34 C 0.6183(6) 0.0079(5) 0.3057(4) 0.0459(16) Uani 1 1 d .
C35 C 0.5469(6) 0.0545(5) 0.3767(4) 0.0522(17) Uani 1 1 d .
H35 H 0.4993 0.0187 0.4212 0.063 Uiso 1 1 calc R
C36 C 0.5476(6) 0.1553(4) 0.3803(3) 0.0438(15) Uani 1 1 d .
H36 H 0.5000 0.1862 0.4283 0.053 Uiso 1 1 calc R
C37 C 0.8417(9) -0.0886(7) 0.4771(5) 0.092(3) Uani 1 1 d .
H37 H 0.8200 -0.1472 0.5065 0.111 Uiso 1 1 calc R
C38 C 0.9061(8) -0.0938(7) 0.3959(5) 0.086(2) Uani 1 1 d .
H38 H 0.9298 -0.1548 0.3715 0.103 Uiso 1 1 calc R
C39 C 0.9356(7) -0.0072(8) 0.3504(5) 0.076(2) Uani 1 1 d .
C40 C 0.9005(8) 0.0794(7) 0.3894(6) 0.083(3) Uani 1 1 d .
H40 H 0.9194 0.1392 0.3612 0.100 Uiso 1 1 calc R
C41 C 0.8366(8) 0.0770(7) 0.4714(6) 0.090(3) Uani 1 1 d .
H41 H 0.8115 0.1371 0.4971 0.107 Uiso 1 1 calc R
C42 C 1.0789(7) 0.0111(8) 0.1355(5) 0.080(3) Uani 1 1 d .
C43 C 1.1143(9) 0.0944(8) 0.0902(7) 0.102(3) Uani 1 1 d .
H43 H 1.0969 0.1559 0.1136 0.122 Uiso 1 1 calc R
C44 C 1.1772(8) 0.0838(8) 0.0081(6) 0.098(3) Uani 1 1 d .
H44 H 1.2025 0.1406 -0.0231 0.118 Uiso 1 1 calc R
C45 C 1.1668(8) -0.0790(6) 0.0165(5) 0.083(2) Uani 1 1 d .
H45 H 1.1857 -0.1396 -0.0085 0.099 Uiso 1 1 calc R
C46 C 1.1012(7) -0.0780(7) 0.0997(5) 0.080(2) Uani 1 1 d .
H46 H 1.0740 -0.1352 0.1294 0.096 Uiso 1 1 calc R
N1 N 0.3885(4) 0.5516(3) 0.1619(2) 0.0295(10) Uani 1 1 d .
N2 N 0.4092(5) 0.8574(4) 0.1480(3) 0.0480(13) Uani 1 1 d .
N3 N 0.3586(4) 0.9033(4) 0.2101(3) 0.0466(13) Uani 1 1 d .
N4 N 0.3819(4) 1.2102(3) 0.1887(3) 0.0375(11) Uani 1 1 d .
N5 N 0.5754(4) 0.5524(3) 0.3271(2) 0.0312(11) Uani 1 1 d .
N6 N 0.5698(5) 0.8583(4) 0.3533(3) 0.0564(15) Uani 1 1 d .
N7 N 0.6221(5) -0.0967(4) 0.2920(3) 0.0506(13) Uani 1 1 d .
N8 N 0.6139(4) 0.2105(3) 0.3176(3) 0.0392(12) Uani 1 1 d .
N9 N 0.8082(7) -0.0047(6) 0.5165(4) 0.087(2) Uani 1 1 d .
N10 N 1.0061(7) -0.0366(6) 0.2554(5) 0.097(3) Uani 1 1 d .
N11 N 1.0084(7) 0.0379(6) 0.2305(7) 0.119(3) Uani 1 1 d .
N12 N 1.2037(6) 0.0000(6) -0.0292(4) 0.086(2) Uani 1 1 d .
O1 O 0.6498(3) 0.3981(3) 0.1887(2) 0.0403(10) Uani 1 1 d .
O2 O 0.5948(3) 0.3535(3) 0.0810(2) 0.0412(10) Uani 1 1 d .
O1W O 1.0420(4) 0.4574(3) -0.2539(2) 0.0552(11) Uani 1 1 d G
H1WA H 1.0955 0.4941 -0.2853 0.083 Uiso 1 1 d G
H1WB H 0.9674 0.4924 -0.2329 0.083 Uiso 1 1 d G
O3 O 1.1497(3) 0.4080(3) 0.1705(2) 0.0411(10) Uani 1 1 d .
O4 O 1.2936(3) 0.3692(3) 0.0548(2) 0.0473(11) Uani 1 1 d .
O5 O 1.0216(4) 0.3109(3) -0.1406(2) 0.0622(13) Uani 1 1 d .
H5A H 1.1038 0.3062 -0.1603 0.093 Uiso 1 1 calc R
O6 O 0.8347(3) 0.3848(3) 0.3210(2) 0.0468(11) Uani 1 1 d .
O7 O 0.7051(3) 0.3450(3) 0.4388(2) 0.0504(11) Uani 1 1 d .
O8 O 1.3963(3) 0.3818(3) 0.4259(2) 0.0387(10) Uani 1 1 d .
O9 O 1.3392(3) 0.3864(3) 0.30866(19) 0.0395(10) Uani 1 1 d .
O10 O 0.9668(3) 0.3479(3) 0.64551(19) 0.0545(12) Uani 1 1 d .
H10 H 1.0325 0.3509 0.6639 0.082 Uiso 1 1 calc R
Cd1 Cd 0.59799(3) 0.38043(3) 0.32923(2) 0.02865(12) Uani 1 1 d .
Cd2 Cd 0.38630(3) 0.38178(3) 0.16800(2) 0.02849(12) Uani 1 1 d .

loop_
_atom_site_aniso_label
_atom_site_aniso_U_11
_atom_site_aniso_U_22
_atom_site_aniso_U_33
_atom_site_aniso_U_23
_atom_site_aniso_U_13
_atom_site_aniso_U_12
C1 0.021(3) 0.027(3) 0.035(3) 0.000(2) -0.007(2) -0.003(2)
C2 0.024(3) 0.040(4) 0.024(3) -0.004(2) -0.004(2) -0.007(2)
C3 0.031(3) 0.031(3) 0.022(3) -0.003(2) -0.002(2) -0.006(2)
C4 0.025(3) 0.027(3) 0.027(3) 0.000(2) -0.002(2) -0.008(2)
C5 0.020(3) 0.046(4) 0.035(3) -0.001(3) 0.004(2) -0.010(3)
C6 0.034(3) 0.050(4) 0.027(3) -0.001(3) -0.004(2) -0.005(3)
C7 0.028(3) 0.049(4) 0.035(3) -0.001(3) -0.010(2) -0.004(3)
C8 0.022(3) 0.029(3) 0.042(3) 0.002(3) -0.007(3) -0.004(2)
C9 0.028(3) 0.038(4) 0.038(3) -0.007(3) -0.003(3) -0.002(3)
C10 0.025(3) 0.027(3) 0.032(3) -0.008(2) -0.003(2) -0.006(2)
C11 0.022(3) 0.048(4) 0.035(3) -0.001(3) -0.004(2) -0.007(3)
C12 0.033(3) 0.050(4) 0.025(3) -0.003(3) -0.001(2) -0.011(3)
C13 0.027(3) 0.049(4) 0.027(3) -0.003(3) -0.006(2) -0.009(3)
C14 0.022(3) 0.026(3) 0.029(3) -0.002(2) -0.002(2) -0.002(2)
C15 0.024(3) 0.030(3) 0.024(3) 0.000(2) -0.002(2) -0.001(2)
C16 0.027(3) 0.024(3) 0.032(3) -0.001(2) -0.002(2) -0.004(2)
C17 0.033(3) 0.031(4) 0.036(3) -0.005(3) -0.001(2) 0.003(3)
C18 0.043(3) 0.038(4) 0.031(3) 0.007(3) -0.003(3) -0.012(3)
C19 0.040(3) 0.029(4) 0.042(4) -0.001(3) -0.013(3) -0.004(3)
C20 0.040(4) 0.034(4) 0.048(4) -0.017(3) 0.006(3) 0.000(3)
C21 0.039(3) 0.032(4) 0.042(3) 0.001(3) 0.003(3) -0.009(3)
C22 0.039(3) 0.028(4) 0.056(4) -0.002(3) -0.017(3) -0.009(3)
C23 0.052(4) 0.041(4) 0.045(4) -0.013(3) -0.005(3) -0.012(3)
C24 0.051(4) 0.037(4) 0.046(4) -0.002(3) -0.018(3) -0.008(3)
C25 0.045(4) 0.039(4) 0.050(4) -0.004(3) -0.007(3) -0.008(3)
C26 0.048(4) 0.051(5) 0.050(4) -0.008(3) -0.007(3) -0.019(3)
C27 0.043(4) 0.029(4) 0.043(4) -0.004(3) 0.000(3) 0.001(3)
C28 0.044(4) 0.034(4) 0.046(4) 0.005(3) 0.002(3) -0.009(3)
C29 0.044(4) 0.023(4) 0.052(4) -0.013(3) -0.008(3) 0.000(3)
C30 0.057(4) 0.032(4) 0.046(4) -0.014(3) 0.002(3) -0.009(3)
C31 0.042(3) 0.036(4) 0.038(3) -0.005(3) -0.002(3) -0.010(3)
C32 0.043(4) 0.034(4) 0.053(4) -0.003(3) -0.007(3) -0.007(3)
C33 0.047(4) 0.042(4) 0.051(4) -0.008(3) -0.008(3) 0.004(3)
C34 0.046(4) 0.038(4) 0.057(4) -0.002(3) -0.017(3) -0.006(3)
C35 0.062(4) 0.042(4) 0.055(4) 0.004(3) -0.014(3) -0.019(4)
C36 0.058(4) 0.029(4) 0.044(4) -0.003(3) -0.012(3) -0.005(3)
C37 0.120(7) 0.086(8) 0.067(6) 0.014(5) -0.018(5) -0.024(6)
C38 0.088(6) 0.081(7) 0.087(7) -0.001(5) -0.026(5) 0.002(5)
C39 0.042(4) 0.121(9) 0.066(5) 0.007(6) -0.019(4) -0.007(5)
C40 0.069(6) 0.073(7) 0.106(7) 0.024(6) -0.027(5) -0.013(5)
C41 0.083(6) 0.070(7) 0.118(8) -0.009(6) -0.036(6) 0.003(5)
C42 0.044(5) 0.116(9) 0.082(6) -0.029(6) -0.018(4) 0.001(5)
C43 0.088(7) 0.094(9) 0.129(9) -0.028(7) -0.029(6) -0.012(6)
C44 0.080(6) 0.093(8) 0.111(8) 0.006(6) -0.014(6) -0.002(6)
C45 0.088(6) 0.061(6) 0.092(7) -0.003(5) -0.010(5) -0.006(5)
C46 0.068(5) 0.087(7) 0.091(6) 0.022(5) -0.026(5) -0.029(5)
N1 0.027(2) 0.028(3) 0.032(3) -0.002(2) -0.0027(19) -0.007(2)
N2 0.058(3) 0.033(3) 0.055(3) -0.008(3) -0.013(3) -0.008(3)
N3 0.046(3) 0.044(3) 0.047(3) -0.013(3) -0.002(2) -0.009(3)
N4 0.040(3) 0.033(3) 0.040(3) -0.003(2) -0.010(2) -0.006(2)
N5 0.031(2) 0.028(3) 0.032(3) -0.003(2) -0.001(2) -0.007(2)
N6 0.052(3) 0.062(4) 0.049(3) 0.007(3) 0.001(3) -0.017(3)
N7 0.066(4) 0.041(4) 0.045(3) -0.006(3) -0.016(3) -0.004(3)
N8 0.042(3) 0.035(3) 0.045(3) -0.005(2) -0.016(2) -0.007(2)
N9 0.092(5) 0.087(6) 0.076(5) -0.009(5) -0.013(4) -0.008(5)
N10 0.061(4) 0.075(6) 0.152(7) 0.033(5) -0.031(4) -0.012(4)
N11 0.057(5) 0.083(6) 0.225(11) 0.005(7) -0.055(6) -0.011(5)
N12 0.080(5) 0.086(6) 0.084(5) 0.000(5) -0.012(4) -0.004(5)
O1 0.033(2) 0.057(3) 0.024(2) -0.0054(18) 0.0034(16) -0.0002(19)
O2 0.021(2) 0.054(3) 0.051(2) -0.016(2) -0.0076(17) -0.0057(18)
O1W 0.057(3) 0.058(3) 0.048(3) -0.005(2) -0.003(2) -0.013(2)
O3 0.0227(19) 0.070(3) 0.033(2) -0.011(2) -0.0063(16) -0.0093(19)
O4 0.018(2) 0.078(3) 0.045(2) -0.014(2) -0.0044(17) -0.006(2)
O5 0.057(3) 0.102(4) 0.025(2) -0.020(2) 0.0036(19) -0.015(3)
O6 0.032(2) 0.079(3) 0.031(2) 0.009(2) -0.0109(17) -0.015(2)
O7 0.024(2) 0.090(4) 0.040(2) 0.001(2) -0.0067(17) -0.021(2)
O8 0.0219(19) 0.059(3) 0.038(2) -0.0026(19) -0.0068(16) -0.0142(18)
O9 0.035(2) 0.056(3) 0.026(2) -0.0021(18) -0.0009(16) -0.0128(19)
O10 0.034(2) 0.103(4) 0.026(2) -0.001(2) 0.0008(17) -0.024(2)
Cd1 0.0245(2) 0.0299(3) 0.0314(2) -0.00236(18) -0.00419(17) -0.00734(18)
Cd2 0.0242(2) 0.0293(3) 0.0316(2) -0.00390(18) -0.00402(17) -0.00632(18)

loop_
_atom_type_symbol
_atom_type_description
_atom_type_scat_dispersion_real
_atom_type_scat_dispersion_imag
_atom_type_scat_source
C C 0.0033 0.0016 'International Tables Vol C Tables 4.2.6.8 and 6.1.1.4'
H H 0.0000 0.0000 'International Tables Vol C Tables 4.2.6.8 and 6.1.1.4'
N N 0.0061 0.0033 'International Tables Vol C Tables 4.2.6.8 and 6.1.1.4'
O O 0.0106 0.0060 'International Tables Vol C Tables 4.2.6.8 and 6.1.1.4'
Cd Cd -0.8075 1.2024 'International Tables Vol C Tables 4.2.6.8 and 6.1.1.4'

loop_
_geom_angle_atom_site_label_1
_geom_angle_atom_site_label_2
_geom_angle_atom_site_label_3
_geom_angle
_geom_angle_site_symmetry_1
_geom_angle_site_symmetry_3
O1 C1 O2 123.2(4) . .
O1 C1 C2 119.1(4) . .
O2 C1 C2 117.7(4) . .
C7 C2 C3 119.8(4) . .
C7 C2 C1 119.2(4) . .
C3 C2 C1 121.0(4) . .
C4 C3 C2 120.4(4) . .
C3 C4 C5 119.2(4) . .
C3 C4 C8 122.3(4) . .
C5 C4 C8 118.5(4) . .
C6 C5 C4 120.3(4) . .
C5 C6 O5 121.5(4) . .
C5 C6 C7 120.1(5) . .
O5 C6 C7 118.4(5) . .
C2 C7 C6 120.2(5) . .
O4 C8 O3 121.5(5) . .
O4 C8 C4 119.0(5) . .
O3 C8 C4 119.4(4) . .
O4 C8 Cd2 60.3(3) . 1_655
O3 C8 Cd2 61.5(2) . 1_655
C4 C8 Cd2 173.6(4) . 1_655
O7 C9 O6 120.2(5) . .
O7 C9 C10 119.9(5) . .
O6 C9 C10 119.9(4) . .
O7 C9 Cd1 59.1(3) . .
O6 C9 Cd1 61.2(3) . .
C10 C9 Cd1 175.6(4) . .
C11 C10 C15 118.9(4) . .
C11 C10 C9 118.7(4) . .
C15 C10 C9 122.4(4) . .
C12 C11 C10 121.3(5) . .
C11 C12 O10 116.5(4) . .
C11 C12 C13 120.0(5) . .
O10 C12 C13 123.5(5) . .
C12 C13 C14 120.1(5) . .
C15 C14 C13 119.7(4) . .
C15 C14 C16 121.1(4) . .
C13 C14 C16 119.1(4) . .
C14 C15 C10 120.0(4) . .
O9 C16 O8 122.3(4) . .
O9 C16 C14 120.0(4) . .
O8 C16 C14 117.6(4) . .
N1 C17 C18 122.6(5) . .
C17 C18 C19 119.4(5) . .
C20 C19 C18 117.8(5) . .
C20 C19 N2 126.0(5) . .
C18 C19 N2 116.1(5) . .
C21 C20 C19 118.8(5) . .
N1 C21 C20 123.5(5) . .
C23 C22 C26 119.8(6) . .
C23 C22 N3 123.7(5) . .
C26 C22 N3 116.4(5) . .
C24 C23 C22 117.8(5) . .
N4 C24 C23 123.3(5) . .
N4 C25 C26 124.1(6) . .
C25 C26 C22 117.9(6) . .
N5 C27 C28 123.0(5) . .
C29 C28 C27 119.1(5) . .
C30 C29 C28 118.8(5) . .
C30 C29 N6 114.6(5) . .
C28 C29 N6 126.7(5) . .
C29 C30 C31 118.4(5) . .
N5 C31 C30 123.6(5) . .
N8 C32 C33 123.4(6) . .
C34 C33 C32 119.4(6) . .
C33 C34 C35 118.4(6) . .
C33 C34 N7 116.7(6) . .
C35 C34 N7 124.8(6) . .
C36 C35 C34 118.8(6) . .
N8 C36 C35 122.9(5) . .
N9 C37 C38 123.8(8) . .
C37 C38 C39 119.0(9) . .
C40 C39 C38 117.9(8) . .
C40 C39 N10 134.3(9) . .
C38 C39 N10 107.7(9) . .
C39 C40 C41 118.7(8) . .
N9 C41 C40 124.6(9) . .
C43 C42 C46 120.7(9) . .
C43 C42 N11 110.0(9) . .
C46 C42 N11 129.3(9) . .
C42 C43 C44 117.1(9) . .
N12 C44 C43 124.9(9) . .
N12 C45 C46 124.4(8) . .
C42 C46 C45 116.6(8) . .
C17 N1 C21 117.8(5) . .
C17 N1 Cd2 120.7(3) . .
C21 N1 Cd2 121.4(3) . .
N3 N2 C19 114.3(5) . .
N2 N3 C22 113.7(5) . .
C25 N4 C24 117.0(5) . .
C25 N4 Cd2 125.1(4) . 1_565
C24 N4 Cd2 117.8(4) . 1_565
C31 N5 C27 117.1(5) . .
C31 N5 Cd1 119.7(3) . .
C27 N5 Cd1 122.5(3) . .
N7 N6 C29 111.1(5) 1_565 .
N6 N7 C34 112.1(5) 1_545 .
C32 N8 C36 117.0(5) . .
C32 N8 Cd1 123.6(4) . .
C36 N8 Cd1 119.4(4) . .
C41 N9 C37 115.8(8) . .
N11 N10 C39 96.0(11) . .
N10 N11 C42 97.2(10) . .
C44 N12 C45 116.2(8) . .
C1 O1 Cd1 158.4(4) . .
C1 O2 Cd2 108.2(3) . .
C8 O3 Cd2 90.9(3) . 1_655
C8 O4 Cd2 92.9(3) . 1_655
C9 O6 Cd1 91.4(3) . .
C9 O7 Cd1 94.3(3) . .
C16 O8 Cd1 104.6(3) . 1_655
C16 O9 Cd2 175.0(3) . 1_655
O8 Cd1 O1 132.30(12) 1_455 .
O8 Cd1 N8 91.44(15) 1_455 .
O1 Cd1 N8 88.45(15) . .
O8 Cd1 N5 90.15(13) 1_455 .
O1 Cd1 N5 85.94(14) . .
N8 Cd1 N5 173.66(14) . .
O8 Cd1 O7 86.94(12) 1_455 .
O1 Cd1 O7 140.65(11) . .
N8 Cd1 O7 87.68(14) . .
N5 Cd1 O7 98.54(14) . .
O8 Cd1 O6 139.45(12) 1_455 .
O1 Cd1 O6 87.72(11) . .
N8 Cd1 O6 96.66(14) . .
N5 Cd1 O6 86.09(14) . .
O7 Cd1 O6 53.97(11) . .
O8 Cd1 C9 112.70(14) 1_455 .
O1 Cd1 C9 114.92(13) . .
N8 Cd1 C9 93.30(15) . .
N5 Cd1 C9 91.75(15) . .
O7 Cd1 C9 26.55(12) . .
O6 Cd1 C9 27.45(12) . .
O2 Cd2 O9 126.39(12) . 1_455
O2 Cd2 N1 93.30(14) . .
O9 Cd2 N1 87.78(13) 1_455 .
O2 Cd2 N4 89.65(14) . 1_545
O9 Cd2 N4 86.33(14) 1_455 1_545
N1 Cd2 N4 174.07(14) . 1_545
O2 Cd2 O4 87.70(12) . 1_455
O9 Cd2 O4 144.90(11) 1_455 1_455
N1 Cd2 O4 99.46(14) . 1_455
N4 Cd2 O4 85.79(14) 1_545 1_455
O2 Cd2 O3 141.84(12) . 1_455
O9 Cd2 O3 91.71(11) 1_455 1_455
N1 Cd2 O3 89.95(13) . 1_455
N4 Cd2 O3 90.91(14) 1_545 1_455
O4 Cd2 O3 54.32(11) 1_455 1_455
O2 Cd2 C8 114.48(14) . 1_455
O9 Cd2 C8 118.61(13) 1_455 1_455
N1 Cd2 C8 96.60(14) . 1_455
N4 Cd2 C8 86.84(15) 1_545 1_455
O4 Cd2 C8 26.79(12) 1_455 1_455
O3 Cd2 C8 27.59(12) 1_455 1_455

loop_
_geom_bond_atom_site_label_1
_geom_bond_atom_site_label_2
_geom_bond_distance
_geom_bond_site_symmetry_2
C1 O1 1.245(5) .
C1 O2 1.246(5) .
C1 C2 1.510(6) .
C2 C7 1.379(6) .
C2 C3 1.388(6) .
C3 C4 1.384(6) .
C4 C5 1.401(6) .
C4 C8 1.504(6) .
C5 C6 1.368(6) .
C6 O5 1.386(5) .
C6 C7 1.391(6) .
C8 O4 1.231(5) .
C8 O3 1.263(5) .
C8 Cd2 2.727(5) 1_655
C9 O7 1.233(5) .
C9 O6 1.268(6) .
C9 C10 1.501(7) .
C9 Cd1 2.751(5) .
C10 C11 1.379(6) .
C10 C15 1.398(6) .
C11 C12 1.366(6) .
C12 O10 1.371(5) .
C12 C13 1.378(6) .
C13 C14 1.387(6) .
C14 C15 1.386(6) .
C14 C16 1.501(6) .
C16 O9 1.247(5) .
C16 O8 1.260(5) .
C17 N1 1.326(6) .
C17 C18 1.369(7) .
C18 C19 1.390(7) .
C19 C20 1.382(7) .
C19 N2 1.424(7) .
C20 C21 1.362(7) .
C21 N1 1.335(6) .
C22 C23 1.382(7) .
C22 C26 1.383(7) .
C22 N3 1.444(7) .
C23 C24 1.376(7) .
C24 N4 1.350(6) .
C25 N4 1.330(6) .
C25 C26 1.368(7) .
C27 N5 1.334(6) .
C27 C28 1.375(7) .
C28 C29 1.374(7) .
C29 C30 1.370(7) .
C29 N6 1.452(7) .
C30 C31 1.382(7) .
C31 N5 1.329(6) .
C32 N8 1.334(6) .
C32 C33 1.370(7) .
C33 C34 1.366(7) .
C34 C35 1.384(7) .
C34 N7 1.456(7) .
C35 C36 1.380(7) .
C36 N8 1.342(6) .
C37 N9 1.327(9) .
C37 C38 1.362(9) .
C38 C39 1.384(10) .
C39 C40 1.355(10) .
C39 N10 1.636(11) .
C40 C41 1.371(10) .
C41 N9 1.322(10) .
C42 C43 1.357(11) .
C42 C46 1.363(10) .
C42 N11 1.629(11) .
C43 C44 1.380(10) .
C44 N12 1.310(10) .
C45 N12 1.315(9) .
C45 C46 1.394(9) .
N1 Cd2 2.312(4) .
N2 N3 1.221(5) .
N4 Cd2 2.341(4) 1_565
N5 Cd1 2.319(4) .
N6 N7 1.200(6) 1_565
N7 N6 1.200(6) 1_545
N8 Cd1 2.319(4) .
N10 N11 1.067(8) .
O1 Cd1 2.293(3) .
O2 Cd2 2.265(3) .
O3 Cd2 2.396(3) 1_655
O4 Cd2 2.371(3) 1_655
O6 Cd1 2.411(3) .
O7 Cd1 2.368(3) .
O8 Cd1 2.284(3) 1_655
O9 Cd2 2.302(3) 1_655
Cd1 O8 2.284(3) 1_455
Cd2 O9 2.302(3) 1_455
Cd2 N4 2.341(4) 1_545
Cd2 O4 2.371(3) 1_455
Cd2 O3 2.396(3) 1_455
Cd2 C8 2.727(5) 1_455
